data_7008950
loop_
_publ_author_name
'Birdsall, David J.'
'Novosad, Josef'
'Slawin, Alexandra M. Z.'
'Woollins, J. Derek'

_publ_section_title
;
 Synthesis and crystal structures of tellurium complexes containing
 imidophosphinate ligands
;
_journal_issue 4
_journal_name_full 'Journal of the Chemical Society, Dalton Transactions'
_journal_page_first 435
_journal_paper_doi 10.1039/a907336a
_journal_year 2000
_chemical_compound_source -
_chemical_formula_analytical 'C36 H48 N2 P4 S4 Te'
_chemical_formula_moiety 'C36 H48 N2 P4 S4 Te'
_chemical_formula_structural 'C36 H48 N2 P4 S4 Te'
_chemical_formula_sum 'C36 H48 N2 P4 S4 Te'
_chemical_formula_weight 888.48
_chemical_melting_point ?
_space_group_IT_number 14
_symmetry_cell_setting monoclinic
_symmetry_space_group_name_Hall '-P 2ybc'
_symmetry_space_group_name_H-M 'P 1 21/c 1'
_atom_sites_solution_hydrogens geom
_atom_sites_solution_primary direct
_atom_sites_solution_secondary difmap
_audit_creation_method SHELXL
_cell_angle_alpha 90.00
_cell_angle_beta 104.162(2)
_cell_angle_gamma 90.00
_cell_formula_units_Z 2
_cell_length_a 9.7171(7)
_cell_length_b 11.9430(8)
_cell_length_c 18.4530(11)
_cell_measurement_reflns_used 78
_cell_measurement_temperature 293(2)
_cell_measurement_theta_max 337
_cell_measurement_theta_min 23
_cell_volume 2076.4(2)
_computing_cell_refinement SMART/SAINT
_computing_data_collection SMART
_computing_data_reduction SAINT
_computing_molecular_graphics SHELXTL
_computing_publication_material SHELXTL
_computing_structure_refinement 'SHELXL-93 (Sheldrick, 1993)'
_computing_structure_solution 'SHELXS-86 (Sheldrick, 1990)'
_diffrn_ambient_temperature 293(2)
_diffrn_measurement_device SMART
_diffrn_measurement_method CCD
_diffrn_radiation_monochromator graphite
_diffrn_radiation_source 'fine-focus sealed tube'
_diffrn_radiation_type MoK\a
_diffrn_radiation_wavelength 0.71073
_diffrn_reflns_av_R_equivalents 0.1445
_diffrn_reflns_av_sigmaI/netI 0.1787
_diffrn_reflns_limit_h_max 10
_diffrn_reflns_limit_h_min -10
_diffrn_reflns_limit_k_max 12
_diffrn_reflns_limit_k_min -13
_diffrn_reflns_limit_l_max 16
_diffrn_reflns_limit_l_min -20
_diffrn_reflns_number 8677
_diffrn_reflns_theta_max 23.27
_diffrn_reflns_theta_min 2.05
_diffrn_standards_decay_% -
_diffrn_standards_interval_count -
_diffrn_standards_interval_time -
_diffrn_standards_number -
_exptl_absorpt_coefficient_mu 1.099
_exptl_absorpt_correction_T_max 1.000000
_exptl_absorpt_correction_T_min 0.673396
_exptl_absorpt_correction_type sadabs
_exptl_crystal_colour yellow
_exptl_crystal_density_diffrn 1.421
_exptl_crystal_density_meas ?
_exptl_crystal_density_method -
_exptl_crystal_description cube
_exptl_crystal_F_000 908
_exptl_crystal_size_max .1
_exptl_crystal_size_mid .1
_exptl_crystal_size_min .1
_refine_diff_density_max 0.515
_refine_diff_density_min -0.983
_refine_diff_density_rms 0.131
_refine_ls_extinction_coef 0.0000(4)
_refine_ls_extinction_expression Fc^*^=kFc[1+0.001xFc^2^\l^3^/sin(2\q)]^-1/4^
_refine_ls_extinction_method SHELXL
_refine_ls_goodness_of_fit_all 0.777
_refine_ls_goodness_of_fit_obs 0.892
_refine_ls_hydrogen_treatment riding
_refine_ls_matrix_type full
_refine_ls_number_parameters 215
_refine_ls_number_reflns 2924
_refine_ls_number_restraints 0
_refine_ls_restrained_S_all 0.859
_refine_ls_restrained_S_obs 0.892
_refine_ls_R_factor_all 0.1246
_refine_ls_R_factor_obs 0.0474
_refine_ls_shift/esd_max -1.572
_refine_ls_shift/esd_mean 0.007
_refine_ls_structure_factor_coef Fsqd
_refine_ls_weighting_details 'w=1/[\s^2^(Fo^2^)+(0.0247P)^2^+0.0000P] where P=(Fo^2^+2Fc^2^)/3'
_refine_ls_weighting_scheme calc
_refine_ls_wR_factor_all 0.1051
_refine_ls_wR_factor_obs 0.0765
_reflns_number_observed 1530
_reflns_number_total 2974
_reflns_observed_criterion >2sigma(I)
_cod_data_source_file a907336a.txt
_cod_data_source_block 4
_cod_depositor_comments
;
The following automatic conversions were performed:
'_symmetry_cell_setting' value 'Monoclinic' changed to 'monoclinic'
according to '/home/adriana/struct/CIF-dictionaries/cif_core.dic'
dictionary named 'cif_core.dic' version 2.4.1 from 2010-06-29.

Automatic conversion script
Id: cif_fix_enum 1555 2011-01-17 13:19:09Z saulius 

The following automatic conversions were performed:

'_chemical_melting_point' value '-' was changed to '?' - the value is
undefined or not given.

Automatic conversion script
Id: cif_fix_values 1569 2011-02-09 13:29:24Z adriana 

The following automatic conversions were performed:

'_exptl_crystal_density_meas' value '-' was changed to '?' - the
value is perceived as not measured.

Automatic conversion script
Id: cif_fix_values 3008 2015-01-20 13:52:24Z robertas 

The following automatic conversions were performed:

'_refine_ls_weighting_scheme' value 'calc
w=1/[\s^2^(Fo^2^)+(0.0247P)^2^+0.0000P] where P=(Fo^2^+2Fc^2^)/3' was
changed to 'calc'. New tag '_refine_ls_weighting_details' was
created. The value of the new tag was set to
'w=1/[\s^2^(Fo^2^)+(0.0247P)^2^+0.0000P] where P=(Fo^2^+2Fc^2^)/3'.

Automatic conversion script
Id: cif_fix_values 3143 2015-03-26 13:38:13Z robertas 
;
_cod_original_sg_symbol_H-M P2(1)/c
_cod_database_code 7008950

loop_
_symmetry_equiv_pos_as_xyz
'x, y, z'
'-x, y+1/2, -z+1/2'
'-x, -y, -z'
'x, -y-1/2, z-1/2'

loop_
_atom_site_aniso_label
_atom_site_aniso_U_11
_atom_site_aniso_U_22
_atom_site_aniso_U_33
_atom_site_aniso_U_23
_atom_site_aniso_U_13
_atom_site_aniso_U_12
Te1 0.0388(4) 0.0326(4) 0.0592(6) 0.0019(4) 0.0182(3) -0.0021(4)
S1 0.0385(10) 0.0408(11) 0.064(2) 0.0101(10) 0.0071(10) -0.0016(8)
P1 0.0337(10) 0.0357(11) 0.044(2) -0.0004(10) 0.0161(9) -0.0010(8)
N1 0.034(3) 0.039(3) 0.060(5) 0.001(3) 0.023(3) 0.002(3)
P2 0.0358(10) 0.0387(11) 0.051(2) -0.0016(10) 0.0211(10) -0.0010(8)
S2 0.0510(12) 0.0451(12) 0.082(2) -0.0007(11) 0.0408(12) -0.0048(9)
C1 0.027(4) 0.033(4) 0.036(5) -0.009(4) 0.010(3) 0.003(3)
C2 0.059(5) 0.042(5) 0.041(6) 0.002(4) 0.021(4) 0.015(4)
C3 0.077(6) 0.065(6) 0.045(7) 0.009(5) 0.029(5) 0.012(5)
C4 0.052(5) 0.087(6) 0.051(7) -0.009(6) 0.027(4) -0.002(5)
C5 0.081(6) 0.066(6) 0.064(8) -0.012(5) 0.041(5) 0.022(5)
C6 0.065(5) 0.049(5) 0.052(7) 0.002(4) 0.027(5) 0.011(4)
C7 0.037(4) 0.044(5) 0.040(6) -0.006(4) 0.019(4) -0.009(3)
C8 0.050(5) 0.062(5) 0.059(7) -0.032(5) 0.027(4) -0.017(4)
C9 0.071(6) 0.073(6) 0.078(8) -0.035(6) 0.046(6) -0.027(5)
C10 0.069(7) 0.139(10) 0.047(7) -0.042(7) 0.045(6) -0.054(6)
C11 0.043(5) 0.104(7) 0.052(7) -0.012(6) 0.013(4) -0.014(5)
C12 0.046(5) 0.062(5) 0.044(6) -0.004(4) 0.012(4) -0.008(4)
C13 0.034(4) 0.046(4) 0.060(7) 0.000(4) 0.011(4) -0.003(3)
C14 0.077(6) 0.080(6) 0.053(7) 0.021(5) 0.013(5) 0.006(5)
C15 0.036(4) 0.084(6) 0.080(8) 0.004(5) 0.012(4) 0.008(4)
C16 0.036(4) 0.070(6) 0.053(7) -0.020(5) 0.027(4) -0.004(4)
C17 0.083(6) 0.094(7) 0.053(7) 0.003(6) 0.015(5) 0.001(5)
C18 0.078(6) 0.064(7) 0.080(8) -0.035(5) 0.026(5) -0.001(4)

loop_
_atom_site_label
_atom_site_type_symbol
_atom_site_fract_x
_atom_site_fract_y
_atom_site_fract_z
_atom_site_U_iso_or_equiv
_atom_site_thermal_displace_type
_atom_site_occupancy
_atom_site_calc_flag
_atom_site_refinement_flags
_atom_site_disorder_group
Te1 Te 0.5000 0.0000 0.0000 0.0425(3) Uani 1 d S .
S1 S 0.7434(2) 0.04072(14) 0.10148(12) 0.0489(6) Uani 1 d . .
P1 P 0.7521(2) 0.20393(14) 0.07375(11) 0.0367(5) Uani 1 d . .
N1 N 0.6184(5) 0.2825(4) 0.0697(3) 0.042(2) Uani 1 d . .
P2 P 0.4631(2) 0.27445(14) 0.08340(12) 0.0400(5) Uani 1 d . .
S2 S 0.3763(2) 0.12085(14) 0.08920(13) 0.0551(6) Uani 1 d . .
C1 C 0.8020(6) 0.2175(5) -0.0151(4) 0.032(2) Uani 1 d . .
C2 C 0.7790(7) 0.3169(6) -0.0521(4) 0.046(2) Uani 1 d . .
H2A H 0.7307(7) 0.3737(6) -0.0343(4) 0.055 Uiso 1 calc R .
C3 C 0.8265(8) 0.3342(6) -0.1155(5) 0.060(2) Uani 1 d . .
H3A H 0.8095(8) 0.4021(6) -0.1407(5) 0.072 Uiso 1 calc R .
C4 C 0.8995(7) 0.2503(8) -0.1415(5) 0.061(2) Uani 1 d . .
H4A H 0.9320(7) 0.2612(8) -0.1844(5) 0.073 Uiso 1 calc R .
C5 C 0.9233(8) 0.1523(7) -0.1041(5) 0.066(3) Uani 1 d . .
H5A H 0.9729(8) 0.0961(7) -0.1217(5) 0.080 Uiso 1 calc R .
C6 C 0.8760(7) 0.1332(6) -0.0405(5) 0.053(2) Uani 1 d . .
H6A H 0.8935(7) 0.0653(6) -0.0153(5) 0.063 Uiso 1 calc R .
C7 C 0.9031(6) 0.2611(6) 0.1405(4) 0.039(2) Uani 1 d . .
C8 C 0.9059(8) 0.3719(6) 0.1635(5) 0.055(2) Uani 1 d . .
H8A H 0.8274(8) 0.4169(6) 0.1444(5) 0.065 Uiso 1 calc R .
C9 C 1.0215(9) 0.4174(7) 0.2136(5) 0.069(3) Uani 1 d . .
H9A H 1.0201(9) 0.4917(7) 0.2284(5) 0.083 Uiso 1 calc R .
C10 C 1.1382(9) 0.3520(9) 0.2414(5) 0.080(3) Uani 1 d . .
H10A H 1.2165(9) 0.3822(9) 0.2751(5) 0.095 Uiso 1 calc R .
C11 C 1.1403(7) 0.2406(8) 0.2194(5) 0.066(2) Uani 1 d . .
H11A H 1.2192(7) 0.1959(8) 0.2386(5) 0.079 Uiso 1 calc R .
C12 C 1.0242(7) 0.1976(6) 0.1691(4) 0.051(2) Uani 1 d . .
H12A H 1.0266(7) 0.1237(6) 0.1536(4) 0.061 Uiso 1 calc R .
C13 C 0.3470(6) 0.3536(5) 0.0105(5) 0.047(2) Uani 1 d . .
H13A H 0.3884(6) 0.4284(5) 0.0106(5) 0.056 Uiso 1 calc R .
C14 C 0.3399(8) 0.3017(6) -0.0665(5) 0.070(3) Uani 1 d . .
H14A H 0.4343(8) 0.2923(6) -0.0730(5) 0.105 Uiso 1 calc R .
H14B H 0.2872(8) 0.3503(6) -0.1049(5) 0.105 Uiso 1 calc R .
H14C H 0.2937(8) 0.2302(6) -0.0699(5) 0.105 Uiso 1 calc R .
C15 C 0.1973(7) 0.3687(6) 0.0210(5) 0.067(3) Uani 1 d . .
H15A H 0.2021(7) 0.4011(6) 0.0691(5) 0.101 Uiso 1 calc R .
H15B H 0.1510(7) 0.2972(6) 0.0177(5) 0.101 Uiso 1 calc R .
H15C H 0.1445(7) 0.4174(6) -0.0173(5) 0.101 Uiso 1 calc R .
C16 C 0.4632(7) 0.3456(6) 0.1702(5) 0.050(2) Uani 1 d . .
H16A H 0.3651(7) 0.3447(6) 0.1752(5) 0.060 Uiso 1 calc R .
C17 C 0.5514(8) 0.2813(7) 0.2366(5) 0.077(3) Uani 1 d . .
H17A H 0.5206(8) 0.2047(7) 0.2340(5) 0.115 Uiso 1 calc R .
H17B H 0.5395(8) 0.3143(7) 0.2821(5) 0.115 Uiso 1 calc R .
H17C H 0.6496(8) 0.2843(7) 0.2357(5) 0.115 Uiso 1 calc R .
C18 C 0.5072(8) 0.4667(6) 0.1716(5) 0.073(3) Uani 1 d . .
H18A H 0.4496(8) 0.5047(6) 0.1290(5) 0.109 Uiso 1 calc R .
H18B H 0.6052(8) 0.4713(6) 0.1701(5) 0.109 Uiso 1 calc R .
H18C H 0.4950(8) 0.5013(6) 0.2165(5) 0.109 Uiso 1 calc R .

loop_
_atom_type_symbol
_atom_type_description
_atom_type_scat_dispersion_real
_atom_type_scat_dispersion_imag
_atom_type_scat_source
C C 0.0033 0.0016 'International Tables Vol C Tables 4.2.6.8 and 6.1.1.4'
H H 0.0000 0.0000 'International Tables Vol C Tables 4.2.6.8 and 6.1.1.4'
N N 0.0061 0.0033 'International Tables Vol C Tables 4.2.6.8 and 6.1.1.4'
P P 0.1023 0.0942 'International Tables Vol C Tables 4.2.6.8 and 6.1.1.4'
S S 0.1246 0.1234 'International Tables Vol C Tables 4.2.6.8 and 6.1.1.4'
Te Te -0.5308 1.6751 'International Tables Vol C Tables 4.2.6.8 and 6.1.1.4'

loop_
_geom_angle_atom_site_label_1
_geom_angle_atom_site_label_2
_geom_angle_atom_site_label_3
_geom_angle
_geom_angle_site_symmetry_1
_geom_angle_site_symmetry_3
_geom_angle_publ_flag
S1 Te1 S1 179.998(1) 3_655 . ?
S1 Te1 S2 94.31(6) 3_655 . ?
S1 Te1 S2 85.69(6) . . ?
S1 Te1 S2 85.69(6) 3_655 3_655 ?
S1 Te1 S2 94.31(6) . 3_655 ?
S2 Te1 S2 180.0 . 3_655 ?
P1 S1 Te1 94.72(9) . . ?
N1 P1 C7 109.1(3) . . ?
N1 P1 C1 107.4(3) . . ?
C7 P1 C1 103.2(3) . . ?
N1 P1 S1 119.8(2) . . ?
C7 P1 S1 105.6(2) . . ?
C1 P1 S1 110.4(2) . . ?
P1 N1 P2 138.8(3) . . ?
N1 P2 C13 107.2(3) . . ?
N1 P2 C16 108.4(3) . . ?
C13 P2 C16 106.2(4) . . ?
N1 P2 S2 118.9(2) . . ?
C13 P2 S2 108.8(2) . . ?
C16 P2 S2 106.7(3) . . ?
P2 S2 Te1 101.51(9) . . ?
C2 C1 C6 120.0(7) . . ?
C2 C1 P1 118.7(5) . . ?
C6 C1 P1 120.9(6) . . ?
C1 C2 C3 120.7(7) . . ?
C2 C3 C4 119.7(8) . . ?
C5 C4 C3 119.3(8) . . ?
C4 C5 C6 121.8(7) . . ?
C5 C6 C1 118.5(7) . . ?
C8 C7 C12 116.9(7) . . ?
C8 C7 P1 121.5(6) . . ?
C12 C7 P1 121.6(5) . . ?
C9 C8 C7 122.2(8) . . ?
C10 C9 C8 119.4(8) . . ?
C9 C10 C11 120.4(8) . . ?
C12 C11 C10 119.1(8) . . ?
C11 C12 C7 122.1(7) . . ?
C15 C13 C14 109.7(6) . . ?
C15 C13 P2 114.2(6) . . ?
C14 C13 P2 111.0(5) . . ?
C18 C16 C17 111.7(6) . . ?
C18 C16 P2 113.8(5) . . ?
C17 C16 P2 110.7(5) . . ?

loop_
_geom_bond_atom_site_label_1
_geom_bond_atom_site_label_2
_geom_bond_distance
_geom_bond_site_symmetry_2
_geom_bond_publ_flag
Te1 S1 2.678(2) 3_655 ?
Te1 S1 2.678(2) . ?
Te1 S2 2.684(2) . ?
Te1 S2 2.684(2) 3_655 ?
S1 P1 2.022(2) . ?
P1 N1 1.589(5) . ?
P1 C7 1.804(7) . ?
P1 C1 1.827(7) . ?
N1 P2 1.593(5) . ?
P2 C13 1.798(7) . ?
P2 C16 1.813(7) . ?
P2 S2 2.032(2) . ?
C1 C2 1.361(8) . ?
C1 C6 1.383(8) . ?
C2 C3 1.374(10) . ?
C3 C4 1.381(9) . ?
C4 C5 1.349(10) . ?
C5 C6 1.380(11) . ?
C7 C8 1.387(8) . ?
C7 C12 1.391(8) . ?
C8 C9 1.380(9) . ?
C9 C10 1.368(11) . ?
C10 C11 1.393(10) . ?
C11 C12 1.373(9) . ?
C13 C15 1.525(8) . ?
C13 C14 1.536(10) . ?
C16 C18 1.507(8) . ?
C16 C17 1.521(9) . ?

loop_
_geom_torsion_atom_site_label_1
_geom_torsion_atom_site_label_2
_geom_torsion_atom_site_label_3
_geom_torsion_atom_site_label_4
_geom_torsion
_geom_torsion_site_symmetry_1
_geom_torsion_site_symmetry_2
_geom_torsion_site_symmetry_3
_geom_torsion_site_symmetry_4
_geom_torsion_publ_flag
S1 Te1 S1 P1 -90.4(12) 3_655 . . . ?
S2 Te1 S1 P1 -72.16(9) . . . . ?
S2 Te1 S1 P1 107.84(9) 3_655 . . . ?
Te1 S1 P1 N1 51.5(3) . . . . ?
Te1 S1 P1 C7 175.0(2) . . . . ?
Te1 S1 P1 C1 -74.0(2) . . . . ?
C7 P1 N1 P2 -120.2(6) . . . . ?
C1 P1 N1 P2 128.6(6) . . . . ?
S1 P1 N1 P2 1.7(7) . . . . ?
P1 N1 P2 C13 -139.6(6) . . . . ?
P1 N1 P2 C16 106.2(6) . . . . ?
P1 N1 P2 S2 -15.8(7) . . . . ?
N1 P2 S2 Te1 -29.7(3) . . . . ?
C13 P2 S2 Te1 93.2(3) . . . . ?
C16 P2 S2 Te1 -152.5(2) . . . . ?
S1 Te1 S2 P2 -115.38(10) 3_655 . . . ?
S1 Te1 S2 P2 64.62(10) . . . . ?
S2 Te1 S2 P2 -6.9(242) 3_655 . . . ?
N1 P1 C1 C2 31.4(6) . . . . ?
C7 P1 C1 C2 -83.8(6) . . . . ?
S1 P1 C1 C2 163.7(5) . . . . ?
N1 P1 C1 C6 -155.8(5) . . . . ?
C7 P1 C1 C6 89.0(6) . . . . ?
S1 P1 C1 C6 -23.5(6) . . . . ?
C6 C1 C2 C3 1.2(11) . . . . ?
P1 C1 C2 C3 174.0(6) . . . . ?
C1 C2 C3 C4 -0.7(12) . . . . ?
C2 C3 C4 C5 -0.1(12) . . . . ?
C3 C4 C5 C6 0.3(13) . . . . ?
C4 C5 C6 C1 0.2(13) . . . . ?
C2 C1 C6 C5 -0.9(11) . . . . ?
P1 C1 C6 C5 -173.6(6) . . . . ?
N1 P1 C7 C8 -18.4(7) . . . . ?
C1 P1 C7 C8 95.6(6) . . . . ?
S1 P1 C7 C8 -148.4(5) . . . . ?
N1 P1 C7 C12 164.1(5) . . . . ?
C1 P1 C7 C12 -81.9(6) . . . . ?
S1 P1 C7 C12 34.1(6) . . . . ?
C12 C7 C8 C9 -1.4(11) . . . . ?
P1 C7 C8 C9 -179.0(6) . . . . ?
C7 C8 C9 C10 0.6(12) . . . . ?
C8 C9 C10 C11 -0.2(13) . . . . ?
C9 C10 C11 C12 0.5(12) . . . . ?
C10 C11 C12 C7 -1.4(12) . . . . ?
C8 C7 C12 C11 1.8(11) . . . . ?
P1 C7 C12 C11 179.4(6) . . . . ?
N1 P2 C13 C15 -171.8(5) . . . . ?
C16 P2 C13 C15 -56.1(6) . . . . ?
S2 P2 C13 C15 58.4(6) . . . . ?
N1 P2 C13 C14 63.5(6) . . . . ?
C16 P2 C13 C14 179.2(5) . . . . ?
S2 P2 C13 C14 -66.3(5) . . . . ?
N1 P2 C16 C18 58.1(6) . . . . ?
C13 P2 C16 C18 -56.8(6) . . . . ?
S2 P2 C16 C18 -172.7(4) . . . . ?
N1 P2 C16 C17 -68.7(6) . . . . ?
C13 P2 C16 C17 176.4(5) . . . . ?
S2 P2 C16 C17 60.5(5) . . . . ?
